data_7047992
loop_
_publ_author_name
'Langer, Philipp'
'Yang, Lixu'
'Pfeiffer, Constance R.'
'Lewis, William'
'Champness, Neil R.'

_publ_section_title
;
 Restricting shuttling in bis(imidazolium)&#x2026;pillar[5]arene rotaxanes
 using metal coordination.
;
_journal_issue 1
_journal_name_full 'Dalton transactions (Cambridge, England : 2003)'
_journal_page_first 58
_journal_page_last 64
_journal_paper_doi 10.1039/c8dt04096f
_journal_volume 48
_journal_year 2018
_chemical_formula_moiety 'C44 H56 I4 N6 Pd2, C45 H50 O10'
_chemical_formula_sum 'C89 H106 I4 N6 O10 Pd2'
_chemical_formula_weight 2140.19
_space_group_crystal_system monoclinic
_space_group_IT_number 14
_space_group_name_Hall '-P 2ybc'
_space_group_name_H-M_alt 'P 1 21/c 1'
_symmetry_space_group_name_Hall '-P 2ybc'
_symmetry_space_group_name_H-M 'P 1 21/c 1'
_atom_sites_solution_hydrogens geom
_atom_sites_solution_secondary difmap
_audit_creation_date 2017-05-12
_audit_creation_method
;
Olex2 1.2
(compiled 2017.03.28 svn.r3405 for OlexSys, GUI svn.r5335)
;
_audit_update_record
;
2017-05-31 deposited with the CCDC.
2018-10-31 downloaded from the CCDC.
;
_cell_angle_alpha 90
_cell_angle_beta 103.157(3)
_cell_angle_gamma 90
_cell_formula_units_Z 4
_cell_length_a 20.0957(6)
_cell_length_b 12.1538(3)
_cell_length_c 37.0911(11)
_cell_measurement_reflns_used 58734
_cell_measurement_temperature 120(2)
_cell_measurement_theta_max 26.2990
_cell_measurement_theta_min 3.1630
_cell_volume 8821.3(4)
_computing_cell_refinement 'CrysAlisPro 1.171.38.43 (Rigaku OD, 2015)'
_computing_data_collection 'CrysAlisPro 1.171.38.43 (Rigaku OD, 2015)'
_computing_data_reduction 'CrysAlisPro 1.171.38.43 (Rigaku OD, 2015)'
_computing_molecular_graphics 'Olex2 (Dolomanov et al., 2009)'
_computing_publication_material 'Olex2 (Dolomanov et al., 2009)'
_computing_structure_refinement 'ShelXL (Sheldrick, 2015)'
_computing_structure_solution 'ShelXT (Sheldrick, 2015)'
_diffrn_ambient_environment N~2~
_diffrn_ambient_temperature 120(2)
_diffrn_crystal_treatment 'flash frozen in gaseous N2'
_diffrn_detector 'CCD area detector'
_diffrn_detector_area_resol_mean 10.3613
_diffrn_detector_type 'Agilent Diffraction Atlas detector'
_diffrn_measured_fraction_theta_full 0.998
_diffrn_measured_fraction_theta_max 0.965
_diffrn_measurement_details
;
List of Runs (angles in degrees, time in seconds):

  # Type    Start    End  Width  t~exp~   \w     \q     \k     \f   Frames
#--------------------------------------------------------------------------
  1  \w    -67.00 -29.00   1.00   50.00    --   -6.45 133.00 101.64   38
  2  \w    -15.00  80.00   1.00   50.00    --    7.23  38.00 -30.00   95
  3  \w    -19.00  77.00   1.00   50.00    --    7.23  57.00  30.00   96
  4  \w    -20.00  47.00   1.00   50.00    --    7.23 -99.00-150.00   67
  5  \w    -67.00  39.00   1.00   50.00    --    7.23 -77.00 -30.00  106
  6  \w    -65.00  30.00   1.00   50.00    --    7.23 -38.00 -30.00   95
  7  \w    -20.00  33.00   1.00   50.00    --   -6.45 -99.00  30.00   53
  8  \w    -33.00  64.00   1.00   50.00    --   -6.45  57.00  90.00   97
  9  \w    -20.00  33.00   1.00   50.00    --   -6.45 -99.00 150.00   53
 10  \w    -20.00  33.00   1.00   50.00    --   -6.45 -99.00  60.00   53
 11  \w    -63.00  34.00   1.00   50.00    --    7.23 -57.00-120.00   97
 12  \w    -20.00  47.00   1.00   50.00    --    7.23 -99.00  90.00   67
 13  \w    -67.00 -29.00   1.00   50.00    --   -6.45 133.00 144.59   38
 14  \w     -9.00  54.00   1.00   50.00    --    7.23-112.00 171.00   63
 15  \w    -11.00  53.00   1.00   50.00    --    7.23-109.00  24.50   64
 16  \w    -21.00  47.00   1.00   50.00    --    7.23 -98.00  56.88   68
 17  \w    -63.00  36.00   1.00   50.00    --    7.23 -65.00 118.58   99
 18  \w    -13.00  52.00   1.00   50.00    --    7.23-107.00 -74.82   65
 19  \w    -20.00  33.00   1.00   50.00    --   -6.45 -99.00 -30.00   53
 20  \w    -80.00  25.00   1.00   50.00    --   -6.45 -77.00  60.00  105
 21  \w    -80.00  25.00   1.00   50.00    --   -6.45 -77.00 -60.00  105
 22  \w     -9.00  41.00   1.00   50.00    --   -6.45-112.00 171.00   50
 23  \w    -21.00  47.00   1.00   50.00    --    7.23 -98.00 104.42   68
 24  \w    -65.00  30.00   1.00   50.00    --    7.23 -38.00  30.00   95
 25  \w    -46.00  26.00   1.00   50.00    --   -6.45 -80.00-106.00   72
 26  \w    -20.00  47.00   1.00   50.00    --    7.23 -99.00  30.00   67
 27  \w    -63.00  34.00   1.00   50.00    --    7.23 -57.00   0.00   97
 28  \w    -63.00  23.00   1.00   50.00    --    7.23 -57.00  60.00   86
 29  \w     24.00  86.00   1.00   50.00    --    7.23-164.00 -25.25   62
;
_diffrn_measurement_device '\k-geometry diffractometer'
_diffrn_measurement_device_type 'SuperNova-Duo, Atlas'
_diffrn_measurement_method '\w scans'
_diffrn_measurement_specimen_support 'MiTeGen micromount'
_diffrn_orient_matrix_type 'CrysAlisPro convention (1999,Acta A55,543-557)'
_diffrn_orient_matrix_UB_11 0.0132944000
_diffrn_orient_matrix_UB_12 0.0351796000
_diffrn_orient_matrix_UB_13 0.0151988000
_diffrn_orient_matrix_UB_21 -0.0133365000
_diffrn_orient_matrix_UB_22 -0.0353396000
_diffrn_orient_matrix_UB_23 0.0118531000
_diffrn_orient_matrix_UB_31 0.0309529000
_diffrn_orient_matrix_UB_32 -0.0303202000
_diffrn_orient_matrix_UB_33 0.0038093000
_diffrn_radiation_collimation 'focusing mirrors'
_diffrn_radiation_monochromator mirror
_diffrn_radiation_probe x-ray
_diffrn_radiation_type MoK\a
_diffrn_radiation_wavelength 0.71073
_diffrn_radiation_wavelength_determination fundamental
_diffrn_radiation_xray_symbol K-L~2,3~
_diffrn_reflns_av_R_equivalents 0.2245
_diffrn_reflns_av_unetI/netI 0.0927
_diffrn_reflns_Laue_measured_fraction_full 0.998
_diffrn_reflns_Laue_measured_fraction_max 0.965
_diffrn_reflns_limit_h_max 27
_diffrn_reflns_limit_h_min -27
_diffrn_reflns_limit_k_max 16
_diffrn_reflns_limit_k_min -16
_diffrn_reflns_limit_l_max 50
_diffrn_reflns_limit_l_min -49
_diffrn_reflns_number 542213
_diffrn_reflns_point_group_measured_fraction_full 0.998
_diffrn_reflns_point_group_measured_fraction_max 0.965
_diffrn_reflns_theta_full 25.242
_diffrn_reflns_theta_max 28.905
_diffrn_reflns_theta_min 2.899
_diffrn_source 'microfocus sealed tube'
_diffrn_source_current 0.8
_diffrn_source_power 0.04
_diffrn_source_target Mo
_diffrn_source_type 'Agilent Diffraction microfocus tube'
_diffrn_source_voltage 50
_exptl_absorpt_coefficient_mu 1.867
_exptl_absorpt_correction_T_max 0.813
_exptl_absorpt_correction_T_min 0.646
_exptl_absorpt_correction_type gaussian
_exptl_absorpt_process_details
;
CrysAlisPro 1.171.38.43 (Rigaku Oxford Diffraction, 2015)
Numerical absorption correction based on gaussian integration over
            a multifaceted crystal model
Empirical absorption correction using spherical harmonics,
 implemented in SCALE3 ABSPACK scaling algorithm.
;
_exptl_crystal_colour 'clear yellow'
_exptl_crystal_colour_lustre clear
_exptl_crystal_colour_primary yellow
_exptl_crystal_density_diffrn 1.612
_exptl_crystal_description plate
_exptl_crystal_F_000 4264
_exptl_crystal_size_max 0.208
_exptl_crystal_size_mid 0.098
_exptl_crystal_size_min 0.092
_refine_diff_density_max 1.862
_refine_diff_density_min -1.571
_refine_diff_density_rms 0.188
_refine_ls_extinction_method none
_refine_ls_goodness_of_fit_ref 1.049
_refine_ls_hydrogen_treatment constr
_refine_ls_matrix_type full
_refine_ls_number_parameters 1070
_refine_ls_number_reflns 22446
_refine_ls_number_restraints 1820
_refine_ls_restrained_S_all 1.015
_refine_ls_R_factor_all 0.1980
_refine_ls_R_factor_gt 0.1116
_refine_ls_shift/su_max 0.002
_refine_ls_shift/su_mean 0.000
_refine_ls_structure_factor_coef Fsqd
_refine_ls_weighting_details 'w=1/[\s^2^(Fo^2^)+(0.1317P)^2^+127.6020P] where P=(Fo^2^+2Fc^2^)/3'
_refine_ls_weighting_scheme calc
_refine_ls_wR_factor_gt 0.2940
_refine_ls_wR_factor_ref 0.3418
_reflns_Friedel_coverage 0.000
_reflns_number_gt 11385
_reflns_number_total 22446
_reflns_threshold_expression 'I > 2\s(I)'
_cod_data_source_file c8dt04096f2.cif
_cod_data_source_block pdpele
_cod_depositor_comments 'Adding full bibliography for 7047987--7047996.cif.'
_cod_database_code 7047992
_nottingham_internal_coll_name PDPELE
_nottingham_internal_coll_number 16356
_nottingham_internal_coll_client PEL/NRC
_nottingham_internal_coll_type custom
_nottingham_internal_coll_frame_method 'ofand \w scans'
_nottingham_internal_coll_frame_time 'degrees,, 50.00'
_nottingham_internal_coll_frame_width 'in, 1.00'
_nottingham_internal_coll_user pcxpl
_nottingham_internal_coll_date 05/08/2016
_nottingham_internal_coll_location NOTTS
_nottingham_internal_coll_instrument 'SN, XDA 017/09'
_nottingham_internal_process_date 10/08/2016
_nottingham_internal_process_user pcxpl
_nottingham_internal_solution_date 10/08/2016
_nottingham_internal_solution_user 'pcxpl, pczcrp'
_nottingham_internal_refinement_user 'pczcrp, pcxpl'
_nottingham_internal_self_archive_date 10/08/2016
_shelx_shelxl_version_number 2014/7
_chemical_oxdiff_formula 'C89 H106 I6 N6 O10 Pd2'
_chemical_oxdiff_usercomment 'PDPELE#16356 IN FOBLIN ON MICROMOUNT FOR PEL/NRC'
_shelx_space_group_comment
;
The symmetry employed for this shelxl refinement is uniquely defined
by the following loop, which should always be used as a source of
symmetry information in preference to the above space-group names.
They are only intended as comments.
;
_reflns_odcompleteness_completeness 99.74
_reflns_odcompleteness_iscentric 1
_reflns_odcompleteness_theta 25.10
_olex2_refinement_description
;
1. Fixed Uiso
 At 1.2 times of:
  All C(H) groups, All C(H,H) groups, All C(H,H,H,H) groups
 At 1.5 times of:
  All C(H,H,H) groups
2. Restrained distances
 C28C-C27B \\sim C28B-C27B
 with sigma of 0.02
 C16C-C15B \\sim C16B-C15B \\sim C17B-C16B \\sim C16C-C17C \\sim C18B-C17B
\\sim C18C-C17C \\sim C19C-
 C18C \\sim C19B-C18B \\sim C20B-C19B \\sim C19C-C20C \\sim C21B-C20C \\sim
C21B-C20B
 with sigma of 0.02
3. Uiso/Uaniso restraints and constraints
All non-hydrogen atoms have similar U: within 2A with sigma of 0.04 and sigma
for terminal atoms of 0.08
4. Rigid body (RIGU) restrains
 All non-hydrogen atoms
 with sigma for 1-2 distances of 0.004 and sigma for 1-3 distances of 0.004
5. Others
 Sof(C28C)=Sof(H28D)=Sof(H28E)=Sof(H28F)=1-FVAR(1)
 Sof(C28B)=Sof(H28A)=Sof(H28B)=Sof(H28C)=FVAR(1)
 Sof(H15C)=Sof(H15D)=Sof(H21C)=Sof(H21D)=Sof(C16C)=Sof(H16C)=Sof(H16D)=
 Sof(C17C)=Sof(H17C)=Sof(H17D)=Sof(C18C)=Sof(H18C)=Sof(H18D)=Sof(C19C)=
 Sof(H19C)=Sof(H19D)=Sof(C20C)=Sof(H20C)=Sof(H20D)=1-FVAR(2)
 Sof(H15A)=Sof(H15B)=Sof(H21A)=Sof(H21B)=Sof(C16B)=Sof(H16A)=Sof(H16B)=
 Sof(C17B)=Sof(H17A)=Sof(H17B)=Sof(C18B)=Sof(H18A)=Sof(H18B)=Sof(C19B)=
 Sof(H19A)=Sof(H19B)=Sof(C20B)=Sof(H20A)=Sof(H20B)=FVAR(2)
6.a Secondary CH2 refined with riding coordinates:
 C7A(H7AA,H7AB), C10B(H10A,H10B), C14A(H14C,H14D), C14B(H14A,H14B), C15B(H15A,
 H15B), C15B(H15C,H15D), C017(H01A,H01B), C21A(H21E,H21F), C21B(H21A,H21B),
 C21B(H21C,H21D), C25B(H25A,H25B), C28A(H28G,H28H), C16B(H16A,H16B), C17B(H17A,
 H17B), C18B(H18A,H18B), C19B(H19A,H19B), C20B(H20A,H20B), C16C(H16C,H16D),
 C17C(H17C,H17D), C18C(H18C,H18D), C19C(H19C,H19D), C20C(H20C,H20D)
6.b Me refined with riding coordinates:
 C36A(H36A,H36B,H36C), C28B(H28A,H28B,H28C), C28C(H28D,H28E,H28F)
6.c Aromatic/amide H refined with riding coordinates:
 C01P(H01P), C01R(H01R), C02G(H02G), C02L(H02L), C02M(H02M), C02N(H02N),
 C02V(H02V), C3A(H3A), C3B(H3B), C4B(H4B), C6A(H6A), C10A(H10C), C11B(H11B),
 C12B(H12B), C13A(H13A), C17A(H17E), C20A(H20E), C23B(H23B), C024(H024),
 C24A(H24A), C24B(H24B), C027(H027), C27A(H27A), C028(H028), C29B(H29B),
 C31A(H31D), C32B(H32B), C34A(H34D)
6.d Idealised Me refined as rotating group:
 C1B(H1BA,H1BB,H1BC), C6B(H6BA,H6BB,H6BC), C8B(H8BA,H8BB,H8BC), C31B(H31A,H31B,
 H31C), C34B(H34A,H34B,H34C), C35A(H35A,H35B,H35C), C37A(H37A,H37B,H37C),
 C38A(H38A,H38B,H38C), C39A(H39A,H39B,H39C), C40A(H40A,H40B,H40C), C41A(H41A,
 H41B,H41C), C42A(H42A,H42B,H42C), C43A(H43A,H43B,H43C), C44A(H44A,H44B,H44C)
;

loop_
_space_group_symop_operation_xyz
'x, y, z'
'-x, y+1/2, -z+1/2'
'-x, -y, -z'
'x, -y-1/2, z-1/2'

loop_
_atom_site_label
_atom_site_type_symbol
_atom_site_fract_x
_atom_site_fract_y
_atom_site_fract_z
_atom_site_U_iso_or_equiv
_atom_site_adp_type
_atom_site_occupancy
_atom_site_site_symmetry_order
_atom_site_calc_flag
_atom_site_refinement_flags_posn
_atom_site_refinement_flags_adp
_atom_site_refinement_flags_occupancy
_atom_site_disorder_assembly
_atom_site_disorder_group
I1B I 0.91884(6) 0.56851(9) 0.45459(3) 0.0735(3) Uani 1 1 d . U . . .
I2B I 0.99408(5) 0.26510(8) 0.37372(3) 0.0664(3) Uani 1 1 d . U . . .
I3B I 0.44603(5) 0.73490(8) 0.11293(3) 0.0679(3) Uani 1 1 d . U . . .
I4B I 0.55242(5) 0.42348(8) 0.04931(3) 0.0678(3) Uani 1 1 d . U . . .
Pd1B Pd 0.96262(5) 0.41530(9) 0.41660(3) 0.0557(3) Uani 1 1 d . U . . .
Pd2B Pd 0.49531(5) 0.57961(8) 0.07936(3) 0.0500(2) Uani 1 1 d . U . . .
O1A O 0.5148(4) 0.4385(6) 0.2305(2) 0.0500(18) Uani 1 1 d . U . . .
O2A O 0.6645(5) 0.5925(7) 0.3638(2) 0.058(2) Uani 1 1 d . U . . .
O3A O 0.6098(4) 0.8246(7) 0.2363(2) 0.0473(17) Uani 1 1 d . U . . .
O4A O 0.8684(4) 0.7748(8) 0.3263(3) 0.060(2) Uani 1 1 d . U . . .
O5A O 0.8106(4) 0.8204(7) 0.1769(3) 0.056(2) Uani 1 1 d . U . . .
O6A O 0.9748(4) 0.4876(6) 0.2488(3) 0.0510(19) Uani 1 1 d . U . . .
O7A O 0.8055(4) 0.4392(8) 0.1216(3) 0.057(2) Uani 1 1 d . U . . .
O8A O 0.8673(5) 0.1331(7) 0.2345(3) 0.062(2) Uani 1 1 d . U . . .
O9A O 0.6144(5) 0.2144(8) 0.1588(3) 0.059(2) Uani 1 1 d . U . . .
O10A O 0.6899(4) 0.1569(6) 0.3107(2) 0.0476(17) Uani 1 1 d . U . . .
N1B N 0.8738(6) 0.2484(10) 0.4395(4) 0.064(3) Uani 1 1 d . U . . .
N2B N 0.8187(6) 0.3466(11) 0.3944(4) 0.070(3) Uani 1 1 d . U . . .
N3B N 1.0522(6) 0.5025(9) 0.4159(3) 0.056(2) Uani 1 1 d . U . . .
N4B N 0.6371(6) 0.6459(12) 0.1166(4) 0.073(3) Uani 1 1 d . U . . .
N5B N 0.5967(6) 0.7481(10) 0.0694(3) 0.062(3) Uani 1 1 d . U . . .
N6B N 0.4022(6) 0.4962(10) 0.0693(3) 0.062(3) Uani 1 1 d . U . . .
C1A C 0.5807(6) 0.4012(9) 0.2895(3) 0.043(2) Uani 1 1 d . U . . .
C1B C 0.8640(10) -0.2086(16) 0.5297(7) 0.103(6) Uani 1 1 d . U . . .
H1BA H 0.8321 -0.2496 0.5105 0.155 Uiso 1 1 calc GR . . . .
H1BB H 0.8427 -0.1945 0.5506 0.155 Uiso 1 1 calc GR . . . .
H1BC H 0.9058 -0.2518 0.5383 0.155 Uiso 1 1 calc GR . . . .
C01P C 1.1163(8) 0.6154(12) 0.3858(4) 0.062(3) Uani 1 1 d . U . . .
H01P H 1.1182 0.6629 0.3657 0.075 Uiso 1 1 calc R . . . .
C01R C 1.1079(8) 0.4869(12) 0.4427(4) 0.063(3) Uani 1 1 d . U . . .
H01R H 1.1041 0.4440 0.4636 0.076 Uiso 1 1 calc R . . . .
C2A C 0.5534(6) 0.4766(9) 0.2630(4) 0.046(2) Uani 1 1 d . U . . .
C2B C 0.8819(8) -0.0978(13) 0.5137(6) 0.079(3) Uani 1 1 d . U . . .
C02G C 1.1716(9) 0.5306(13) 0.4417(5) 0.073(3) Uani 1 1 d . U . . .
H02G H 1.2111 0.5153 0.4606 0.088 Uiso 1 1 calc R . . . .
C02L C 0.2926(9) 0.4613(16) 0.0321(5) 0.089(5) Uani 1 1 d . U . . .
H02L H 0.2608 0.4737 0.0093 0.106 Uiso 1 1 calc R . . . .
C02M C 1.0543(8) 0.5681(11) 0.3872(4) 0.062(3) Uani 1 1 d . U . . .
H02M H 1.0144 0.5817 0.3683 0.074 Uiso 1 1 calc R . . . .
C02N C 0.2744(9) 0.4046(16) 0.0598(6) 0.089(5) Uani 1 1 d . U . . .
H02N H 0.2323 0.3659 0.0554 0.107 Uiso 1 1 calc R . . . .
C02V C 0.3167(10) 0.404(2) 0.0933(6) 0.111(6) Uani 1 1 d . U . . .
H02V H 0.3021 0.3761 0.1141 0.134 Uiso 1 1 calc R . . . .
C3A C 0.5652(6) 0.5894(9) 0.2699(4) 0.045(2) Uani 1 1 d . U . . .
H3A H 0.5476 0.6406 0.2508 0.054 Uiso 1 1 calc R . . . .
C3B C 0.8999(7) -0.0941(14) 0.4824(6) 0.081(3) Uani 1 1 d . U . . .
H3B H 0.9026 -0.1609 0.4695 0.097 Uiso 1 1 calc R . . . .
C4A C 0.6011(6) 0.6276(8) 0.3033(3) 0.044(2) Uani 1 1 d . U . . .
C4B C 0.8820(8) -0.0011(14) 0.5344(6) 0.078(4) Uani 1 1 d . U . . .
H4B H 0.8711 -0.0049 0.5580 0.093 Uiso 1 1 calc R . . . .
C5A C 0.6261(6) 0.5525(9) 0.3308(3) 0.046(2) Uani 1 1 d . U . . .
C5B C 0.9152(7) 0.0026(13) 0.4671(5) 0.068(3) Uani 1 1 d . U . . .
C6A C 0.6170(6) 0.4391(9) 0.3239(3) 0.045(2) Uani 1 1 d . U . . .
H6A H 0.6358 0.3878 0.3428 0.054 Uiso 1 1 calc R . . . .
C6B C 0.9332(10) 0.0010(17) 0.4294(6) 0.092(5) Uani 1 1 d . U . . .
H6BA H 0.9111 0.0632 0.4146 0.138 Uiso 1 1 calc GR . . . .
H6BB H 0.9172 -0.0680 0.4167 0.138 Uiso 1 1 calc GR . . . .
H6BC H 0.9828 0.0067 0.4327 0.138 Uiso 1 1 calc GR . . . .
C7A C 0.6178(6) 0.7494(8) 0.3087(4) 0.044(2) Uani 1 1 d . U . . .
H7AA H 0.6259 0.7679 0.3353 0.053 Uiso 1 1 calc R . . . .
H7AB H 0.5784 0.7933 0.2953 0.053 Uiso 1 1 calc R . . . .
C7B C 0.8978(8) 0.1020(13) 0.5207(5) 0.070(3) Uani 1 1 d . U . . .
C8A C 0.6810(6) 0.7792(9) 0.2944(4) 0.045(2) Uani 1 1 d . U . . .
C8B C 0.8980(13) 0.2032(16) 0.5428(6) 0.108(7) Uani 1 1 d . U . . .
H8BA H 0.9451 0.2277 0.5523 0.162 Uiso 1 1 calc GR . . . .
H8BB H 0.8766 0.1880 0.5635 0.162 Uiso 1 1 calc GR . . . .
H8BC H 0.8722 0.2608 0.5271 0.162 Uiso 1 1 calc GR . . . .
C9A C 0.6760(6) 0.8162(8) 0.2589(3) 0.042(2) Uani 1 1 d . U . . .
C9B C 0.9136(7) 0.1009(12) 0.4853(4) 0.062(3) Uani 1 1 d . U . . .
C10A C 0.7346(6) 0.8409(9) 0.2464(4) 0.045(2) Uani 1 1 d . U . . .
H10C H 0.7306 0.8675 0.2219 0.054 Uiso 1 1 calc R . . . .
C10B C 0.9324(8) 0.2045(13) 0.4686(5) 0.072(3) Uani 1 1 d . U . . .
H10A H 0.9718 0.1903 0.4573 0.086 Uiso 1 1 calc R . . . .
H10B H 0.9465 0.2604 0.4883 0.086 Uiso 1 1 calc R . . . .
C11A C 0.7988(6) 0.8268(9) 0.2694(4) 0.048(2) Uani 1 1 d . U . . .
C11B C 0.8059(7) 0.2090(13) 0.4309(5) 0.071(4) Uani 1 1 d . U . . .
H11B H 0.7876 0.1499 0.4424 0.086 Uiso 1 1 calc R . . . .
C12A C 0.8026(6) 0.7885(9) 0.3054(4) 0.045(2) Uani 1 1 d . U . . .
C12B C 0.7723(8) 0.2735(14) 0.4027(5) 0.075(4) Uani 1 1 d . U . . .
H12B H 0.7252 0.2690 0.3908 0.091 Uiso 1 1 calc R . . . .
C13A C 0.7455(6) 0.7658(9) 0.3176(4) 0.048(2) Uani 1 1 d . U . . .
H13A H 0.7495 0.7406 0.3423 0.058 Uiso 1 1 calc R . . . .
C13B C 0.8788(7) 0.3316(12) 0.4167(5) 0.063(3) Uani 1 1 d . U . . .
C14A C 0.8614(6) 0.8483(10) 0.2544(4) 0.052(3) Uani 1 1 d . U . . .
H14C H 0.9007 0.8643 0.2752 0.063 Uiso 1 1 calc R . . . .
H14D H 0.8534 0.9139 0.2382 0.063 Uiso 1 1 calc R . . . .
C14B C 0.8039(8) 0.4299(12) 0.3653(5) 0.073(3) Uani 1 1 d . U . . .
H14A H 0.8408 0.4856 0.3701 0.087 Uiso 1 1 calc R . . . .
H14B H 0.7608 0.4676 0.3664 0.087 Uiso 1 1 calc R . . . .
C15A C 0.8787(6) 0.7511(9) 0.2327(4) 0.045(2) Uani 1 1 d . U . . .
C15B C 0.7977(9) 0.3855(12) 0.3274(5) 0.075(3) Uani 1 1 d D U . . .
H15A H 0.7625 0.3270 0.3232 0.090 Uiso 0.61(2) 1 calc R . P A 1
H15B H 0.8416 0.3508 0.3262 0.090 Uiso 0.61(2) 1 calc R . P A 1
H15C H 0.7523 0.3507 0.3189 0.090 Uiso 0.39(2) 1 calc R . P A 2
H15D H 0.8329 0.3284 0.3279 0.090 Uiso 0.39(2) 1 calc R . P A 2
C16A C 0.8569(5) 0.7428(9) 0.1953(3) 0.043(2) Uani 1 1 d . U . . .
C017 C 0.5701(6) 0.2798(9) 0.2828(4) 0.046(2) Uani 1 1 d . U . . .
H01A H 0.5212 0.2664 0.2715 0.056 Uiso 1 1 calc R . . . .
H01B H 0.5815 0.2411 0.3069 0.056 Uiso 1 1 calc R . . . .
C17A C 0.8725(6) 0.6515(9) 0.1770(4) 0.047(2) Uani 1 1 d . U . . .
H17E H 0.8549 0.6473 0.1510 0.056 Uiso 1 1 calc R . . . .
C18A C 0.9119(6) 0.5664(10) 0.1940(4) 0.047(2) Uani 1 1 d . U . . .
C19A C 0.9357(6) 0.5755(10) 0.2326(4) 0.048(2) Uani 1 1 d . U . . .
C20A C 0.9205(6) 0.6651(9) 0.2515(4) 0.047(2) Uani 1 1 d . U . . .
H20E H 0.9380 0.6699 0.2775 0.056 Uiso 1 1 calc R . . . .
C21A C 0.9283(6) 0.4665(10) 0.1724(4) 0.048(2) Uani 1 1 d . U . . .
H21E H 0.9241 0.4873 0.1461 0.058 Uiso 1 1 calc R . . . .
H21F H 0.9761 0.4432 0.1826 0.058 Uiso 1 1 calc R . . . .
C21B C 0.6396(9) 0.5609(14) 0.1462(4) 0.076(4) Uani 1 1 d D U . . .
H21A H 0.5949 0.5230 0.1419 0.092 Uiso 0.61(2) 1 calc R . P A 1
H21B H 0.6747 0.5053 0.1444 0.092 Uiso 0.61(2) 1 calc R . P A 1
H21C H 0.5964 0.5623 0.1547 0.092 Uiso 0.39(2) 1 calc R . P A 2
H21D H 0.6447 0.4869 0.1360 0.092 Uiso 0.39(2) 1 calc R . P A 2
C22A C 0.8810(6) 0.3715(9) 0.1744(4) 0.045(2) Uani 1 1 d . U . . .
C22B C 0.5815(7) 0.6629(11) 0.0887(4) 0.053(2) Uani 1 1 d . U . . .
C23A C 0.8187(6) 0.3614(9) 0.1490(3) 0.044(2) Uani 1 1 d . U . . .
C23B C 0.6877(9) 0.7193(17) 0.1148(5) 0.090(5) Uani 1 1 d . U . . .
H23B H 0.7310 0.7262 0.1315 0.108 Uiso 1 1 calc R . . . .
C024 C 0.3580(9) 0.5003(14) 0.0381(5) 0.079(4) Uani 1 1 d . U . . .
H024 H 0.3719 0.5329 0.0178 0.095 Uiso 1 1 calc R . . . .
C24A C 0.7733(7) 0.2756(10) 0.1523(4) 0.051(2) Uani 1 1 d . U . . .
H24A H 0.7311 0.2688 0.1346 0.062 Uiso 1 1 calc R . . . .
C24B C 0.6630(9) 0.7793(17) 0.0846(5) 0.088(5) Uani 1 1 d . U . . .
H24B H 0.6875 0.8348 0.0750 0.106 Uiso 1 1 calc R . . . .
C25A C 0.7899(6) 0.2009(9) 0.1814(4) 0.046(2) Uani 1 1 d . U . . .
C25B C 0.5493(9) 0.7967(13) 0.0378(4) 0.072(3) Uani 1 1 d . U . . .
H25A H 0.5055 0.8140 0.0445 0.087 Uiso 1 1 calc R . . . .
H25B H 0.5399 0.7439 0.0169 0.087 Uiso 1 1 calc R . . . .
C26A C 0.8515(6) 0.2095(9) 0.2056(3) 0.044(2) Uani 1 1 d . U . . .
C26B C 0.5802(9) 0.9015(12) 0.0262(4) 0.071(3) Uani 1 1 d . U . . .
C027 C 0.3834(9) 0.4453(19) 0.0971(5) 0.093(5) Uani 1 1 d . U . . .
H027 H 0.4156 0.4367 0.1201 0.111 Uiso 1 1 calc R . . . .
C27A C 0.8962(6) 0.2950(9) 0.2036(4) 0.045(2) Uani 1 1 d . U . . .
H27A H 0.9373 0.3019 0.2220 0.054 Uiso 1 1 calc R . . . .
C27B C 0.6261(12) 0.9059(16) -0.0001(6) 0.102(5) Uani 1 1 d D U . . .
C028 C 1.1748(9) 0.5969(11) 0.4120(5) 0.069(3) Uani 1 1 d . U . . .
H028 H 1.2168 0.6289 0.4098 0.082 Uiso 1 1 calc R . . . .
C28A C 0.7391(7) 0.1112(10) 0.1866(4) 0.052(3) Uani 1 1 d . U . . .
H28G H 0.7100 0.0911 0.1623 0.062 Uiso 1 1 calc R . . . .
H28H H 0.7646 0.0447 0.1974 0.062 Uiso 1 1 calc R . . . .
C29A C 0.6956(6) 0.1494(9) 0.2114(4) 0.045(2) Uani 1 1 d . U . . .
C29B C 0.6538(12) 0.9999(15) -0.0072(6) 0.099(5) Uani 1 1 d . U . . .
H29B H 0.6839 0.9992 -0.0235 0.119 Uiso 1 1 calc R . . . .
C30A C 0.6327(6) 0.2017(9) 0.1964(4) 0.046(2) Uani 1 1 d . U . . .
C30B C 0.6412(9) 1.0977(13) 0.0079(5) 0.077(4) Uani 1 1 d . U . . .
C31A C 0.5936(6) 0.2400(8) 0.2200(3) 0.042(2) Uani 1 1 d . U . . .
H31D H 0.5513 0.2746 0.2095 0.050 Uiso 1 1 calc R . . . .
C31B C 0.6703(11) 1.2033(15) -0.0018(6) 0.097(5) Uani 1 1 d . U . . .
H31A H 0.6347 1.2454 -0.0186 0.145 Uiso 1 1 calc GR . . . .
H31B H 0.7078 1.1880 -0.0140 0.145 Uiso 1 1 calc GR . . . .
H31C H 0.6877 1.2460 0.0208 0.145 Uiso 1 1 calc GR . . . .
C32A C 0.6129(6) 0.2307(9) 0.2576(3) 0.043(2) Uani 1 1 d . U . . .
C32B C 0.6019(10) 1.0964(14) 0.0341(6) 0.089(5) Uani 1 1 d . U . . .
H32B H 0.5946 1.1621 0.0465 0.107 Uiso 1 1 calc R . . . .
C33A C 0.6739(6) 0.1749(9) 0.2724(3) 0.043(2) Uani 1 1 d . U . . .
C33B C 0.5730(10) 0.9970(14) 0.0420(6) 0.088(4) Uani 1 1 d . U . . .
C34A C 0.7138(6) 0.1320(9) 0.2497(4) 0.046(2) Uani 1 1 d . U . . .
H34D H 0.7537 0.0907 0.2603 0.056 Uiso 1 1 calc R . . . .
C34B C 0.5328(16) 1.004(2) 0.0740(9) 0.165(12) Uani 1 1 d . U . . .
H34A H 0.5336 1.0799 0.0830 0.247 Uiso 1 1 calc GR . . . .
H34B H 0.5544 0.9554 0.0944 0.247 Uiso 1 1 calc GR . . . .
H34C H 0.4853 0.9809 0.0643 0.247 Uiso 1 1 calc GR . . . .
C35A C 0.4718(8) 0.5109(11) 0.2057(4) 0.065(4) Uani 1 1 d . U . . .
H35A H 0.4365 0.4684 0.1888 0.098 Uiso 1 1 calc GR . . . .
H35B H 0.4990 0.5517 0.1913 0.098 Uiso 1 1 calc GR . . . .
H35C H 0.4501 0.5628 0.2197 0.098 Uiso 1 1 calc GR . . . .
C36A C 0.6469(14) 0.5417(18) 0.3956(4) 0.122(9) Uani 1 1 d . U . . .
H36A H 0.6755 0.5728 0.4183 0.183 Uiso 1 1 calc R . . . .
H36B H 0.5987 0.5558 0.3951 0.183 Uiso 1 1 calc R . . . .
H36C H 0.6547 0.4622 0.3951 0.183 Uiso 1 1 calc R . . . .
C37A C 0.6019(6) 0.8844(11) 0.2026(4) 0.053(3) Uani 1 1 d . U . . .
H37A H 0.6261 0.8462 0.1861 0.080 Uiso 1 1 calc GR . . . .
H37B H 0.6210 0.9585 0.2078 0.080 Uiso 1 1 calc GR . . . .
H37C H 0.5533 0.8898 0.1906 0.080 Uiso 1 1 calc GR . . . .
C38A C 0.8767(8) 0.7469(15) 0.3635(4) 0.074(4) Uani 1 1 d . U . . .
H38A H 0.8632 0.6700 0.3654 0.111 Uiso 1 1 calc GR . . . .
H38B H 0.8480 0.7947 0.3749 0.111 Uiso 1 1 calc GR . . . .
H38C H 0.9247 0.7563 0.3763 0.111 Uiso 1 1 calc GR . . . .
C39A C 0.8324(8) 0.8847(14) 0.1506(5) 0.075(4) Uani 1 1 d . U . . .
H39A H 0.8404 0.8376 0.1306 0.113 Uiso 1 1 calc GR . . . .
H39B H 0.8748 0.9226 0.1624 0.113 Uiso 1 1 calc GR . . . .
H39C H 0.7971 0.9392 0.1405 0.113 Uiso 1 1 calc GR . . . .
C40A C 0.9973(7) 0.4863(12) 0.2883(4) 0.063(3) Uani 1 1 d . U . . .
H40A H 1.0286 0.4243 0.2958 0.095 Uiso 1 1 calc GR . . . .
H40B H 0.9578 0.4783 0.2994 0.095 Uiso 1 1 calc GR . . . .
H40C H 1.0211 0.5553 0.2967 0.095 Uiso 1 1 calc GR . . . .
C41A C 0.7481(8) 0.4206(15) 0.0918(5) 0.083(5) Uani 1 1 d . U . . .
H41A H 0.7439 0.4812 0.0740 0.125 Uiso 1 1 calc GR . . . .
H41B H 0.7066 0.4166 0.1014 0.125 Uiso 1 1 calc GR . . . .
H41C H 0.7542 0.3512 0.0795 0.125 Uiso 1 1 calc GR . . . .
C42A C 0.9046(7) 0.1663(12) 0.2697(4) 0.060(3) Uani 1 1 d . U . . .
H42A H 0.9531 0.1726 0.2694 0.091 Uiso 1 1 calc GR . . . .
H42B H 0.8990 0.1115 0.2882 0.091 Uiso 1 1 calc GR . . . .
H42C H 0.8876 0.2377 0.2760 0.091 Uiso 1 1 calc GR . . . .
C43A C 0.5489(8) 0.2545(15) 0.1432(5) 0.075(4) Uani 1 1 d . U . . .
H43A H 0.5417 0.2556 0.1162 0.113 Uiso 1 1 calc GR . . . .
H43B H 0.5445 0.3293 0.1523 0.113 Uiso 1 1 calc GR . . . .
H43C H 0.5148 0.2067 0.1503 0.113 Uiso 1 1 calc GR . . . .
C44A C 0.7419(8) 0.0836(12) 0.3246(5) 0.069(4) Uani 1 1 d . U . . .
H44A H 0.7368 0.0182 0.3088 0.104 Uiso 1 1 calc GR . . . .
H44B H 0.7397 0.0622 0.3498 0.104 Uiso 1 1 calc GR . . . .
H44C H 0.7861 0.1185 0.3251 0.104 Uiso 1 1 calc GR . . . .
C16B C 0.7791(10) 0.4683(15) 0.2960(5) 0.052(4) Uani 0.61(2) 1 d D U P A 1
H16A H 0.7331 0.4975 0.2960 0.063 Uiso 0.61(2) 1 calc R . P A 1
H16B H 0.8115 0.5306 0.3018 0.063 Uiso 0.61(2) 1 calc R . P A 1
C17B C 0.7785(12) 0.4297(15) 0.2571(5) 0.054(4) Uani 0.61(2) 1 d D U P A 1
H17A H 0.8257 0.4068 0.2568 0.065 Uiso 0.61(2) 1 calc R . P A 1
H17B H 0.7497 0.3629 0.2524 0.065 Uiso 0.61(2) 1 calc R . P A 1
C18B C 0.7547(9) 0.5061(18) 0.2249(7) 0.052(4) Uani 0.61(2) 1 d D U P A 1
H18A H 0.7680 0.4746 0.2030 0.063 Uiso 0.61(2) 1 calc R . P A 1
H18B H 0.7789 0.5771 0.2306 0.063 Uiso 0.61(2) 1 calc R . P A 1
C19B C 0.6791(8) 0.5282(16) 0.2151(6) 0.047(4) Uani 0.61(2) 1 d D U P A 1
H19A H 0.6653 0.5561 0.2374 0.057 Uiso 0.61(2) 1 calc R . P A 1
H19B H 0.6549 0.4577 0.2082 0.057 Uiso 0.61(2) 1 calc R . P A 1
C20B C 0.6557(14) 0.6091(17) 0.1841(4) 0.066(5) Uani 0.61(2) 1 d D U P A 1
H20A H 0.6144 0.6470 0.1881 0.079 Uiso 0.61(2) 1 calc R . P A 1
H20B H 0.6918 0.6653 0.1854 0.079 Uiso 0.61(2) 1 calc R . P A 1
C28B C 0.5983(18) 0.826(3) -0.0372(7) 0.113(14) Uani 0.38(3) 1 d D U P B 1
H28A H 0.5786 0.7584 -0.0296 0.169 Uiso 0.38(3) 1 calc R . P B 1
H28B H 0.5633 0.8655 -0.0553 0.169 Uiso 0.38(3) 1 calc R . P B 1
H28C H 0.6366 0.8074 -0.0483 0.169 Uiso 0.38(3) 1 calc R . P B 1
C16C C 0.8060(12) 0.475(3) 0.3011(8) 0.081(8) Uani 0.39(2) 1 d D U P A 2
H16C H 0.8523 0.4752 0.2960 0.097 Uiso 0.39(2) 1 calc R . P A 2
H16D H 0.7953 0.5483 0.3097 0.097 Uiso 0.39(2) 1 calc R . P A 2
C17C C 0.7527(14) 0.436(2) 0.2685(9) 0.048(5) Uani 0.39(2) 1 d D U P A 2
H17C H 0.7079 0.4286 0.2751 0.057 Uiso 0.39(2) 1 calc R . P A 2
H17D H 0.7656 0.3633 0.2598 0.057 Uiso 0.39(2) 1 calc R . P A 2
C18C C 0.750(2) 0.521(3) 0.2390(8) 0.058(7) Uani 0.39(2) 1 d D U P A 2
H18C H 0.7384 0.5934 0.2485 0.070 Uiso 0.39(2) 1 calc R . P A 2
H18D H 0.7950 0.5275 0.2330 0.070 Uiso 0.39(2) 1 calc R . P A 2
C19C C 0.6972(17) 0.493(2) 0.2048(8) 0.047(5) Uani 0.39(2) 1 d D U P A 2
H19C H 0.7086 0.4218 0.1946 0.056 Uiso 0.39(2) 1 calc R . P A 2
H19D H 0.6515 0.4865 0.2104 0.056 Uiso 0.39(2) 1 calc R . P A 2
C20C C 0.6977(14) 0.583(2) 0.1777(7) 0.054(6) Uani 0.39(2) 1 d D U P A 2
H20C H 0.6920 0.6555 0.1889 0.064 Uiso 0.39(2) 1 calc R . P A 2
H20D H 0.7412 0.5835 0.1695 0.064 Uiso 0.39(2) 1 calc R . P A 2
C28C C 0.6575(17) 0.788(2) -0.0112(7) 0.085(8) Uani 0.62(3) 1 d D U P B 2
H28D H 0.6313 0.7266 -0.0042 0.128 Uiso 0.62(3) 1 calc R . P B 2
H28E H 0.6542 0.7857 -0.0380 0.128 Uiso 0.62(3) 1 calc R . P B 2
H28F H 0.7055 0.7813 0.0019 0.128 Uiso 0.62(3) 1 calc R . P B 2

loop_
_atom_site_aniso_label
_atom_site_aniso_U_11
_atom_site_aniso_U_22
_atom_site_aniso_U_33
_atom_site_aniso_U_23
_atom_site_aniso_U_13
_atom_site_aniso_U_12
I1B 0.0950(8) 0.0622(6) 0.0713(6) -0.0022(5) 0.0360(6) 0.0054(5)
I2B 0.0640(6) 0.0642(6) 0.0785(6) -0.0134(5) 0.0318(5) -0.0102(4)
I3B 0.0754(6) 0.0641(6) 0.0731(6) -0.0099(5) 0.0356(5) 0.0089(5)
I4B 0.0796(6) 0.0661(6) 0.0526(5) -0.0092(4) 0.0045(4) 0.0255(5)
Pd1B 0.0582(6) 0.0518(6) 0.0631(6) -0.0015(5) 0.0261(5) -0.0075(4)
Pd2B 0.0534(5) 0.0477(5) 0.0496(5) -0.0060(4) 0.0132(4) 0.0028(4)
O1A 0.055(4) 0.034(4) 0.060(4) -0.002(3) 0.010(3) 0.004(3)
O2A 0.080(5) 0.037(4) 0.056(4) -0.001(3) 0.015(4) -0.008(4)
O3A 0.039(3) 0.041(4) 0.063(4) -0.005(3) 0.016(3) -0.004(3)
O4A 0.049(4) 0.050(5) 0.077(5) 0.004(4) 0.006(4) 0.000(3)
O5A 0.051(4) 0.053(4) 0.069(5) 0.018(4) 0.022(4) 0.013(3)
O6A 0.049(4) 0.037(4) 0.066(4) 0.007(3) 0.011(4) 0.010(3)
O7A 0.045(4) 0.063(5) 0.066(5) 0.015(4) 0.019(3) 0.011(4)
O8A 0.078(6) 0.033(4) 0.072(5) 0.010(3) 0.011(4) 0.000(4)
O9A 0.063(5) 0.063(5) 0.057(4) -0.002(4) 0.026(3) -0.001(4)
O10A 0.051(4) 0.037(4) 0.056(4) -0.003(3) 0.015(3) -0.008(3)
N1B 0.054(4) 0.051(5) 0.090(6) -0.002(4) 0.025(4) -0.009(4)
N2B 0.052(5) 0.064(6) 0.098(6) 0.008(5) 0.027(4) -0.006(4)
N3B 0.065(5) 0.051(5) 0.058(5) -0.002(4) 0.026(4) -0.008(4)
N4B 0.062(5) 0.079(6) 0.076(5) 0.011(5) 0.010(4) -0.010(5)
N5B 0.062(5) 0.062(5) 0.064(5) 0.000(4) 0.017(4) -0.003(4)
N6B 0.058(5) 0.062(6) 0.060(5) -0.001(4) 0.004(4) -0.002(4)
C1A 0.041(5) 0.034(4) 0.059(4) -0.001(3) 0.022(4) 0.000(3)
C1B 0.089(12) 0.069(8) 0.144(14) 0.013(8) 0.011(11) -0.007(7)
C01P 0.082(6) 0.049(6) 0.063(6) -0.011(5) 0.031(5) -0.005(5)
C01R 0.073(5) 0.050(7) 0.067(6) 0.000(5) 0.016(5) -0.012(5)
C2A 0.048(5) 0.034(4) 0.057(4) -0.002(3) 0.016(4) -0.001(3)
C2B 0.049(7) 0.058(6) 0.119(8) 0.001(5) -0.003(6) -0.001(5)
C02G 0.074(6) 0.058(7) 0.088(8) 0.000(6) 0.021(5) -0.005(5)
C02L 0.075(7) 0.086(10) 0.087(8) 0.011(7) -0.018(6) -0.017(7)
C02M 0.087(6) 0.050(6) 0.053(6) -0.010(4) 0.024(5) -0.010(5)
C02N 0.071(7) 0.085(10) 0.099(8) 0.018(7) -0.006(6) -0.002(7)
C02V 0.070(7) 0.153(16) 0.100(9) 0.036(9) -0.003(6) -0.026(8)
C3A 0.052(5) 0.028(4) 0.062(5) -0.001(3) 0.027(4) -0.002(3)
C3B 0.049(7) 0.065(6) 0.121(8) -0.006(5) 0.003(6) 0.000(5)
C4A 0.052(5) 0.026(4) 0.060(5) -0.003(3) 0.029(4) -0.003(3)
C4B 0.065(8) 0.066(5) 0.098(8) 0.004(5) 0.010(7) -0.011(5)
C5A 0.051(5) 0.039(4) 0.055(4) -0.003(3) 0.026(4) -0.003(3)
C5B 0.039(6) 0.061(5) 0.101(7) -0.016(5) 0.008(5) 0.003(4)
C6A 0.047(5) 0.037(4) 0.057(5) 0.002(3) 0.024(4) -0.003(4)
C6B 0.086(11) 0.092(11) 0.099(8) -0.026(7) 0.024(8) -0.011(9)
C7A 0.058(5) 0.021(4) 0.059(6) -0.006(4) 0.023(4) -0.004(3)
C7B 0.068(8) 0.056(5) 0.086(6) -0.006(5) 0.020(6) -0.006(5)
C8A 0.052(4) 0.023(4) 0.062(5) -0.007(4) 0.017(3) -0.004(3)
C8B 0.160(19) 0.066(8) 0.113(12) -0.016(8) 0.064(13) -0.026(9)
C9A 0.041(4) 0.026(4) 0.064(5) -0.006(4) 0.018(3) -0.002(3)
C9B 0.043(6) 0.059(5) 0.081(6) -0.006(4) 0.008(5) -0.004(4)
C10A 0.046(4) 0.026(5) 0.065(5) -0.002(4) 0.018(4) -0.005(3)
C10B 0.063(6) 0.059(6) 0.094(7) -0.005(5) 0.019(5) -0.006(5)
C11A 0.045(4) 0.030(5) 0.070(5) -0.002(4) 0.017(3) -0.003(3)
C11B 0.050(5) 0.062(7) 0.103(8) 0.006(6) 0.020(5) -0.011(5)
C12A 0.047(4) 0.027(5) 0.062(5) -0.008(4) 0.013(3) -0.002(3)
C12B 0.049(5) 0.071(7) 0.110(9) 0.013(7) 0.024(5) -0.007(5)
C13A 0.053(4) 0.030(5) 0.063(5) -0.007(4) 0.016(4) -0.004(4)
C13B 0.053(4) 0.054(5) 0.089(6) -0.002(4) 0.033(4) -0.004(4)
C14A 0.044(5) 0.038(5) 0.079(6) 0.000(4) 0.022(5) -0.002(4)
C14B 0.065(8) 0.051(6) 0.101(6) 0.001(5) 0.019(5) -0.003(5)
C15A 0.039(5) 0.033(4) 0.065(5) 0.007(3) 0.014(4) 0.000(4)
C15B 0.076(8) 0.053(6) 0.097(6) -0.001(5) 0.022(5) -0.007(6)
C16A 0.036(4) 0.035(4) 0.062(4) 0.011(3) 0.017(4) 0.002(3)
C017 0.050(5) 0.035(4) 0.058(6) 0.003(4) 0.020(5) 0.001(4)
C17A 0.039(5) 0.040(4) 0.064(5) 0.009(4) 0.018(4) 0.000(4)
C18A 0.039(5) 0.039(4) 0.065(5) 0.007(3) 0.019(4) 0.001(3)
C19A 0.041(5) 0.039(4) 0.065(5) 0.008(3) 0.013(4) 0.003(4)
C20A 0.042(5) 0.036(4) 0.065(5) 0.009(4) 0.016(4) -0.001(4)
C21A 0.046(5) 0.037(4) 0.067(6) 0.007(4) 0.023(5) 0.005(4)
C21B 0.080(8) 0.072(7) 0.076(6) 0.009(5) 0.015(5) -0.014(6)
C22A 0.040(4) 0.037(4) 0.063(5) 0.004(4) 0.020(4) 0.005(3)
C22B 0.055(5) 0.048(5) 0.059(5) -0.007(4) 0.022(4) 0.006(4)
C23A 0.041(4) 0.041(5) 0.056(5) 0.004(4) 0.021(4) 0.009(3)
C23B 0.070(6) 0.102(9) 0.089(8) 0.029(7) 0.000(6) -0.020(6)
C024 0.078(6) 0.079(9) 0.067(6) 0.008(6) -0.010(5) -0.018(6)
C24A 0.051(5) 0.048(5) 0.060(6) -0.001(4) 0.023(4) 0.002(4)
C24B 0.068(6) 0.101(9) 0.087(8) 0.028(8) 0.001(6) -0.018(6)
C25A 0.051(4) 0.035(4) 0.058(5) -0.004(4) 0.027(4) 0.004(3)
C25B 0.086(7) 0.054(6) 0.073(7) 0.000(5) 0.008(5) -0.005(5)
C26A 0.051(4) 0.027(4) 0.060(5) 0.000(3) 0.023(4) 0.004(3)
C26B 0.099(8) 0.051(5) 0.060(6) -0.009(4) 0.010(6) -0.007(5)
C027 0.068(7) 0.130(13) 0.073(7) 0.025(7) 0.002(5) -0.020(7)
C27A 0.049(5) 0.030(4) 0.062(5) 0.000(4) 0.021(4) 0.007(3)
C27B 0.154(11) 0.069(6) 0.094(9) -0.015(6) 0.052(9) -0.021(6)
C028 0.084(7) 0.043(6) 0.081(7) -0.006(5) 0.024(5) -0.013(5)
C28A 0.057(5) 0.038(5) 0.067(6) -0.007(4) 0.028(5) -0.002(4)
C29A 0.047(4) 0.032(5) 0.061(4) -0.009(4) 0.022(4) -0.005(4)
C29B 0.153(12) 0.064(6) 0.092(10) -0.014(6) 0.049(10) -0.017(6)
C30A 0.048(4) 0.035(5) 0.062(4) -0.002(4) 0.024(4) -0.003(4)
C30B 0.090(9) 0.058(6) 0.080(8) -0.011(5) 0.009(7) -0.012(6)
C31A 0.046(5) 0.027(5) 0.055(4) -0.001(3) 0.018(4) -0.004(4)
C31B 0.108(12) 0.065(7) 0.110(13) 0.003(7) 0.007(10) -0.019(8)
C32A 0.045(4) 0.033(5) 0.054(4) -0.001(3) 0.018(3) -0.004(4)
C32B 0.107(10) 0.053(6) 0.114(10) -0.018(6) 0.039(9) -0.011(6)
C33A 0.046(4) 0.030(4) 0.056(4) -0.003(3) 0.017(3) -0.006(3)
C33B 0.104(10) 0.058(5) 0.110(10) -0.022(5) 0.043(9) -0.013(6)
C34A 0.047(5) 0.034(5) 0.063(5) -0.004(4) 0.023(4) -0.006(4)
C34B 0.25(3) 0.089(13) 0.21(2) -0.053(13) 0.16(2) -0.047(15)
C35A 0.070(8) 0.047(7) 0.070(7) 0.001(5) -0.002(6) 0.013(6)
C36A 0.20(2) 0.112(15) 0.055(7) -0.006(7) 0.036(9) -0.069(15)
C37A 0.039(6) 0.047(6) 0.073(6) 0.006(5) 0.009(5) -0.006(5)
C38A 0.069(8) 0.080(10) 0.070(6) 0.009(6) 0.007(6) -0.008(7)
C39A 0.068(9) 0.072(9) 0.086(9) 0.033(8) 0.019(7) 0.001(7)
C40A 0.071(8) 0.049(7) 0.065(6) 0.010(5) 0.007(5) 0.012(6)
C41A 0.066(7) 0.081(10) 0.092(8) 0.031(7) -0.004(7) -0.001(7)
C42A 0.058(7) 0.054(7) 0.071(6) 0.010(5) 0.017(5) 0.006(6)
C43A 0.071(7) 0.084(10) 0.072(8) -0.002(7) 0.022(6) 0.009(6)
C44A 0.076(7) 0.055(7) 0.075(8) 0.008(6) 0.012(6) 0.010(6)
C16B 0.027(8) 0.041(8) 0.095(7) -0.004(6) 0.025(6) -0.014(7)
C17B 0.047(9) 0.030(7) 0.089(7) 0.003(6) 0.024(6) -0.005(7)
C18B 0.048(7) 0.028(8) 0.086(9) 0.002(7) 0.024(6) -0.004(6)
C19B 0.047(7) 0.028(8) 0.069(8) -0.006(6) 0.019(6) -0.006(6)
C20B 0.065(11) 0.049(8) 0.081(7) 0.009(6) 0.012(6) -0.007(7)
C28B 0.17(3) 0.074(19) 0.100(15) -0.026(15) 0.044(17) -0.02(2)
C16C 0.078(15) 0.062(11) 0.097(8) 0.002(7) 0.008(8) -0.024(11)
C17C 0.031(10) 0.035(10) 0.084(8) 0.000(7) 0.028(8) -0.002(8)
C18C 0.067(12) 0.029(10) 0.078(8) -0.004(8) 0.015(8) -0.018(9)
C19C 0.051(11) 0.020(9) 0.072(8) -0.010(7) 0.021(8) 0.000(8)
C20C 0.059(11) 0.033(10) 0.073(8) -0.001(7) 0.024(7) 0.000(8)
C28C 0.135(19) 0.066(9) 0.055(14) -0.007(8) 0.023(13) -0.006(9)

loop_
_atom_type_symbol
_atom_type_description
_atom_type_scat_dispersion_real
_atom_type_scat_dispersion_imag
_atom_type_scat_source
C C 0.0033 0.0016 'International Tables Vol C Tables 4.2.6.8 and 6.1.1.4'
H H 0.0000 0.0000 'International Tables Vol C Tables 4.2.6.8 and 6.1.1.4'
I I -0.4742 1.8119 'International Tables Vol C Tables 4.2.6.8 and 6.1.1.4'
N N 0.0061 0.0033 'International Tables Vol C Tables 4.2.6.8 and 6.1.1.4'
O O 0.0106 0.0060 'International Tables Vol C Tables 4.2.6.8 and 6.1.1.4'
Pd Pd -0.9988 1.0072 'International Tables Vol C Tables 4.2.6.8 and 6.1.1.4'

loop_
_exptl_crystal_face_index_h
_exptl_crystal_face_index_k
_exptl_crystal_face_index_l
_exptl_crystal_face_perp_dist
-5 0 -1 0.0489
-6 15 23 0.0886
1 0 -5 0.0460
6 -15 -23 0.0886
-1 0 5 0.0460
0 5 3 0.0897
0 -5 -3 0.0897
5 0 1 0.0489

loop_
_geom_angle_atom_site_label_1
_geom_angle_atom_site_label_2
_geom_angle_atom_site_label_3
_geom_angle
I2B Pd1B I1B 173.97(6)
N3B Pd1B I1B 92.4(3)
N3B Pd1B I2B 91.0(3)
C13B Pd1B I1B 88.5(4)
C13B Pd1B I2B 88.0(4)
C13B Pd1B N3B 179.0(5)
I3B Pd2B I4B 176.02(5)
N6B Pd2B I3B 90.9(3)
N6B Pd2B I4B 91.9(3)
C22B Pd2B I3B 87.6(4)
C22B Pd2B I4B 89.7(4)
C22B Pd2B N6B 178.1(5)
C2A O1A C35A 120.4(10)
C5A O2A C36A 112.6(11)
C9A O3A C37A 117.5(8)
C12A O4A C38A 118.0(11)
C16A O5A C39A 116.3(10)
C19A O6A C40A 118.1(10)
C23A O7A C41A 116.9(11)
C26A O8A C42A 120.0(10)
C30A O9A C43A 117.9(10)
C44A O10A C33A 117.3(10)
C11B N1B C10B 127.0(13)
C13B N1B C10B 124.3(12)
C13B N1B C11B 108.7(13)
C12B N2B C14B 125.4(13)
C13B N2B C12B 110.2(13)
C13B N2B C14B 124.4(12)
C01R N3B Pd1B 119.8(9)
C01R N3B C02M 120.4(12)
C02M N3B Pd1B 119.6(10)
C22B N4B C21B 123.3(12)
C22B N4B C23B 110.9(13)
C23B N4B C21B 125.7(13)
C22B N5B C24B 108.2(13)
C22B N5B C25B 124.1(12)
C24B N5B C25B 127.7(13)
C024 N6B Pd2B 123.3(11)
C024 N6B C027 117.0(14)
C027 N6B Pd2B 119.3(10)
C2A C1A C6A 118.5(11)
C2A C1A C017 121.4(11)
C6A C1A C017 120.1(11)
H1BA C1B H1BB 109.5
H1BA C1B H1BC 109.5
H1BB C1B H1BC 109.5
C2B C1B H1BA 109.5
C2B C1B H1BB 109.5
C2B C1B H1BC 109.5
C02M C01P H01P 118.6
C028 C01P H01P 118.6
C028 C01P C02M 122.9(15)
N3B C01R H01R 118.5
N3B C01R C02G 123.1(14)
C02G C01R H01R 118.5
O1A C2A C1A 117.8(10)
O1A C2A C3A 122.2(11)
C1A C2A C3A 120.0(12)
C3B C2B C1B 120.9(18)
C3B C2B C4B 119.7(17)
C4B C2B C1B 119.4(19)
C01R C02G H02G 121.5
C028 C02G C01R 117.1(16)
C028 C02G H02G 121.5
C02N C02L H02L 121.0
C02N C02L C024 117.9(16)
C024 C02L H02L 121.0
N3B C02M C01P 117.9(14)
N3B C02M H02M 121.1
C01P C02M H02M 121.1
C02L C02N H02N 120.5
C02V C02N C02L 118.9(18)
C02V C02N H02N 120.5
C02N C02V H02V 120.6
C02N C02V C027 119(2)
C027 C02V H02V 120.6
C2A C3A H3A 119.0
C4A C3A C2A 122.0(11)
C4A C3A H3A 119.0
C2B C3B H3B 118.8
C2B C3B C5B 122.4(18)
C5B C3B H3B 118.8
C3A C4A C5A 118.3(10)
C3A C4A C7A 120.3(11)
C5A C4A C7A 121.2(11)
C2B C4B H4B 119.4
C2B C4B C7B 121.3(18)
C7B C4B H4B 119.4
O2A C5A C6A 122.0(11)
C4A C5A O2A 117.4(10)
C4A C5A C6A 120.4(11)
C3B C5B C6B 119.4(16)
C3B C5B C9B 120.7(17)
C9B C5B C6B 119.9(16)
C1A C6A C5A 120.6(11)
C1A C6A H6A 119.7
C5A C6A H6A 119.7
C5B C6B H6BA 109.5
C5B C6B H6BB 109.5
C5B C6B H6BC 109.5
H6BA C6B H6BB 109.5
H6BA C6B H6BC 109.5
H6BB C6B H6BC 109.5
C4A C7A H7AA 109.4
C4A C7A H7AB 109.4
C4A C7A C8A 111.3(9)
H7AA C7A H7AB 108.0
C8A C7A H7AA 109.4
C8A C7A H7AB 109.4
C4B C7B C8B 120.8(17)
C4B C7B C9B 116.0(15)
C9B C7B C8B 123.2(15)
C9A C8A C7A 121.7(11)
C9A C8A C13A 119.0(11)
C13A C8A C7A 119.3(11)
C7B C8B H8BA 109.5
C7B C8B H8BB 109.5
C7B C8B H8BC 109.5
H8BA C8B H8BB 109.5
H8BA C8B H8BC 109.5
H8BB C8B H8BC 109.5
C8A C9A O3A 116.6(10)
C8A C9A C10A 120.5(11)
C10A C9A O3A 122.9(11)
C5B C9B C7B 119.8(15)
C5B C9B C10B 119.6(15)
C7B C9B C10B 120.5(14)
C9A C10A H10C 119.8
C11A C10A C9A 120.4(12)
C11A C10A H10C 119.8
N1B C10B H10A 109.3
N1B C10B H10B 109.3
C9B C10B N1B 111.5(12)
C9B C10B H10A 109.3
C9B C10B H10B 109.3
H10A C10B H10B 108.0
C10A C11A C12A 118.1(11)
C10A C11A C14A 119.1(12)
C12A C11A C14A 122.7(11)
N1B C11B H11B 127.4
C12B C11B N1B 105.3(14)
C12B C11B H11B 127.4
O4A C12A C11A 114.5(10)
C13A C12A O4A 124.2(12)
C13A C12A C11A 121.4(11)
N2B C12B H12B 126.2
C11B C12B N2B 107.6(13)
C11B C12B H12B 126.2
C8A C13A H13A 119.7
C12A C13A C8A 120.6(12)
C12A C13A H13A 119.7
N1B C13B Pd1B 125.4(11)
N2B C13B Pd1B 126.4(11)
N2B C13B N1B 108.2(12)
C11A C14A H14C 109.3
C11A C14A H14D 109.3
C11A C14A C15A 111.8(10)
H14C C14A H14D 107.9
C15A C14A H14C 109.3
C15A C14A H14D 109.3
N2B C14B H14A 108.7
N2B C14B H14B 108.7
N2B C14B C15B 114.1(13)
H14A C14B H14B 107.6
C15B C14B H14A 108.7
C15B C14B H14B 108.7
C16A C15A C14A 122.8(11)
C16A C15A C20A 117.6(11)
C20A C15A C14A 119.6(12)
C14B C15B H15A 108.3
C14B C15B H15B 108.3
C14B C15B H15C 109.5
C14B C15B H15D 109.5
C14B C15B C16B 116.0(14)
C14B C15B C16C 111(2)
H15A C15B H15B 107.4
H15C C15B H15D 108.0
C16B C15B H15A 108.3
C16B C15B H15B 108.3
C16C C15B H15C 109.4
C16C C15B H15D 109.5
C15A C16A O5A 118.4(11)
C15A C16A C17A 120.5(11)
C17A C16A O5A 120.5(11)
C1A C017 H01A 108.7
C1A C017 H01B 108.7
C1A C017 C32A 114.1(9)
H01A C017 H01B 107.6
C32A C017 H01A 108.7
C32A C017 H01B 108.7
C16A C17A H17E 118.1
C18A C17A C16A 123.8(13)
C18A C17A H17E 118.1
C17A C18A C19A 115.9(12)
C17A C18A C21A 122.0(12)
C19A C18A C21A 122.1(10)
O6A C19A C18A 114.2(11)
C20A C19A O6A 124.4(12)
C20A C19A C18A 121.4(11)
C15A C20A H20E 119.6
C19A C20A C15A 120.7(12)
C19A C20A H20E 119.6
C18A C21A H21E 109.3
C18A C21A H21F 109.3
H21E C21A H21F 108.0
C22A C21A C18A 111.6(9)
C22A C21A H21E 109.3
C22A C21A H21F 109.3
N4B C21B H21A 109.1
N4B C21B H21B 109.1
N4B C21B H21C 109.7
N4B C21B H21D 109.7
H21A C21B H21B 107.8
H21C C21B H21D 108.2
C20B C21B N4B 112.6(14)
C20B C21B H21A 109.1
C20B C21B H21B 109.1
C20C C21B N4B 110.0(15)
C20C C21B H21C 109.7
C20C C21B H21D 109.7
C23A C22A C21A 121.0(11)
C23A C22A C27A 117.8(11)
C27A C22A C21A 121.0(11)
N4B C22B Pd2B 126.6(10)
N5B C22B Pd2B 127.2(10)
N5B C22B N4B 106.2(12)
O7A C23A C22A 115.7(10)
O7A C23A C24A 123.7(11)
C22A C23A C24A 120.6(11)
N4B C23B H23B 127.5
C24B C23B N4B 105.0(15)
C24B C23B H23B 127.5
N6B C024 C02L 125.1(18)
N6B C024 H024 117.5
C02L C024 H024 117.5
C23A C24A H24A 119.9
C25A C24A C23A 120.2(12)
C25A C24A H24A 119.9
N5B C24B H24B 125.3
C23B C24B N5B 109.4(16)
C23B C24B H24B 125.3
C24A C25A C28A 120.8(12)
C26A C25A C24A 119.0(11)
C26A C25A C28A 120.2(11)
N5B C25B H25A 109.8
N5B C25B H25B 109.8
N5B C25B C26B 109.5(13)
H25A C25B H25B 108.2
C26B C25B H25A 109.8
C26B C25B H25B 109.8
C25A C26A O8A 118.0(10)
C25A C26A C27A 121.7(11)
C27A C26A O8A 120.2(11)
C27B C26B C25B 124.8(14)
C33B C26B C25B 120.9(16)
C33B C26B C27B 114.0(15)
N6B C027 C02V 121.4(17)
N6B C027 H027 119.3
C02V C027 H027 119.3
C22A C27A H27A 119.7
C26A C27A C22A 120.5(12)
C26A C27A H27A 119.7
C26B C27B C28B 112.1(16)
C26B C27B C28C 117.3(17)
C29B C27B C26B 120.8(17)
C29B C27B C28B 114.6(19)
C29B C27B C28C 120(2)
C01P C028 C02G 118.5(15)
C01P C028 H028 120.7
C02G C028 H028 120.7
C25A C28A H28G 109.4
C25A C28A H28H 109.4
H28G C28A H28H 108.0
C29A C28A C25A 111.1(10)
C29A C28A H28G 109.4
C29A C28A H28H 109.4
C30A C29A C28A 120.1(12)
C34A C29A C28A 121.8(11)
C34A C29A C30A 118.1(11)
C27B C29B H29B 118.4
C27B C29B C30B 123(2)
C30B C29B H29B 118.4
O9A C30A C29A 117.4(10)
O9A C30A C31A 123.3(11)
C31A C30A C29A 119.3(12)
C29B C30B C31B 122.2(19)
C29B C30B C32B 117.9(17)
C32B C30B C31B 119.9(16)
C30A C31A H31D 118.3
C32A C31A C30A 123.3(11)
C32A C31A H31D 118.3
C30B C31B H31A 109.5
C30B C31B H31B 109.5
C30B C31B H31C 109.5
H31A C31B H31B 109.5
H31A C31B H31C 109.5
H31B C31B H31C 109.5
C31A C32A C017 121.7(11)
C31A C32A C33A 117.5(11)
C33A C32A C017 120.9(11)
C30B C32B H32B 120.4
C30B C32B C33B 119.3(16)
C33B C32B H32B 120.4
O10A C33A C32A 116.9(10)
C34A C33A O10A 121.6(11)
C34A C33A C32A 121.3(12)
C26B C33B C32B 124.7(18)
C26B C33B C34B 120.4(17)
C32B C33B C34B 114.8(16)
C29A C34A H34D 119.9
C33A C34A C29A 120.3(11)
C33A C34A H34D 119.9
C33B C34B H34A 109.5
C33B C34B H34B 109.5
C33B C34B H34C 109.5
H34A C34B H34B 109.5
H34A C34B H34C 109.5
H34B C34B H34C 109.5
O1A C35A H35A 109.5
O1A C35A H35B 109.5
O1A C35A H35C 109.5
H35A C35A H35B 109.5
H35A C35A H35C 109.5
H35B C35A H35C 109.5
O2A C36A H36A 109.5
O2A C36A H36B 109.5
O2A C36A H36C 109.5
H36A C36A H36B 109.5
H36A C36A H36C 109.5
H36B C36A H36C 109.5
O3A C37A H37A 109.5
O3A C37A H37B 109.5
O3A C37A H37C 109.5
H37A C37A H37B 109.5
H37A C37A H37C 109.5
H37B C37A H37C 109.5
O4A C38A H38A 109.5
O4A C38A H38B 109.5
O4A C38A H38C 109.5
H38A C38A H38B 109.5
H38A C38A H38C 109.5
H38B C38A H38C 109.5
O5A C39A H39A 109.5
O5A C39A H39B 109.5
O5A C39A H39C 109.5
H39A C39A H39B 109.5
H39A C39A H39C 109.5
H39B C39A H39C 109.5
O6A C40A H40A 109.5
O6A C40A H40B 109.5
O6A C40A H40C 109.5
H40A C40A H40B 109.5
H40A C40A H40C 109.5
H40B C40A H40C 109.5
O7A C41A H41A 109.5
O7A C41A H41B 109.5
O7A C41A H41C 109.5
H41A C41A H41B 109.5
H41A C41A H41C 109.5
H41B C41A H41C 109.5
O8A C42A H42A 109.5
O8A C42A H42B 109.5
O8A C42A H42C 109.5
H42A C42A H42B 109.5
H42A C42A H42C 109.5
H42B C42A H42C 109.5
O9A C43A H43A 109.5
O9A C43A H43B 109.5
O9A C43A H43C 109.5
H43A C43A H43B 109.5
H43A C43A H43C 109.5
H43B C43A H43C 109.5
O10A C44A H44A 109.5
O10A C44A H44B 109.5
O10A C44A H44C 109.5
H44A C44A H44B 109.5
H44A C44A H44C 109.5
H44B C44A H44C 109.5
C15B C16B H16A 107.8
C15B C16B H16B 107.8
H16A C16B H16B 107.1
C17B C16B C15B 118.2(16)
C17B C16B H16A 107.8
C17B C16B H16B 107.8
C16B C17B H17A 107.4
C16B C17B H17B 107.4
H17A C17B H17B 106.9
C18B C17B C16B 119.8(17)
C18B C17B H17A 107.4
C18B C17B H17B 107.4
C17B C18B H18A 108.5
C17B C18B H18B 108.5
C17B C18B C19B 115.2(17)
H18A C18B H18B 107.5
C19B C18B H18A 108.5
C19B C18B H18B 108.5
C18B C19B H19A 108.5
C18B C19B H19B 108.5
C18B C19B C20B 115.1(18)
H19A C19B H19B 107.5
C20B C19B H19A 108.5
C20B C19B H19B 108.5
C21B C20B C19B 115.4(17)
C21B C20B H20A 108.4
C21B C20B H20B 108.4
C19B C20B H20A 108.4
C19B C20B H20B 108.4
H20A C20B H20B 107.5
C27B C28B H28A 109.5
C27B C28B H28B 109.5
C27B C28B H28C 109.5
H28A C28B H28B 109.5
H28A C28B H28C 109.5
H28B C28B H28C 109.5
C15B C16C H16C 112.2
C15B C16C H16D 112.2
C15B C16C C17C 98(2)
H16C C16C H16D 109.8
C17C C16C H16C 112.2
C17C C16C H16D 112.2
C16C C17C H17C 110.6
C16C C17C H17D 110.6
C16C C17C C18C 106(2)
H17C C17C H17D 108.7
C18C C17C H17C 110.6
C18C C17C H17D 110.6
C17C C18C H18C 109.4
C17C C18C H18D 109.4
H18C C18C H18D 108.0
C19C C18C C17C 111(2)
C19C C18C H18C 109.4
C19C C18C H18D 109.4
C18C C19C H19C 110.3
C18C C19C H19D 110.3
H19C C19C H19D 108.6
C20C C19C C18C 107(2)
C20C C19C H19C 110.3
C20C C19C H19D 110.3
C21B C20C C19C 105.8(19)
C21B C20C H20C 110.6
C21B C20C H20D 110.6
C19C C20C H20C 110.6
C19C C20C H20D 110.6
H20C C20C H20D 108.7
C27B C28C H28D 109.5
C27B C28C H28E 109.5
C27B C28C H28F 109.5
H28D C28C H28E 109.5
H28D C28C H28F 109.5
H28E C28C H28F 109.5

loop_
_geom_bond_atom_site_label_1
_geom_bond_atom_site_label_2
_geom_bond_distance
I1B Pd1B 2.6059(14)
I2B Pd1B 2.5923(14)
I3B Pd2B 2.5796(13)
I4B Pd2B 2.5967(13)
Pd1B N3B 2.094(11)
Pd1B C13B 1.968(13)
Pd2B N6B 2.086(12)
Pd2B C22B 1.969(13)
O1A C2A 1.359(15)
O1A C35A 1.416(15)
O2A C5A 1.379(15)
O2A C36A 1.446(19)
O3A C9A 1.405(14)
O3A C37A 1.425(16)
O4A C12A 1.383(14)
O4A C38A 1.391(18)
O5A C16A 1.390(14)
O5A C39A 1.394(17)
O6A C19A 1.382(14)
O6A C40A 1.430(17)
O7A C23A 1.371(15)
O7A C41A 1.421(18)
O8A C26A 1.398(15)
O8A C42A 1.409(17)
O9A C30A 1.370(16)
O9A C43A 1.399(18)
O10A C33A 1.400(15)
O10A C44A 1.380(16)
N1B C10B 1.50(2)
N1B C11B 1.413(18)
N1B C13B 1.338(19)
N2B C12B 1.372(19)
N2B C13B 1.311(19)
N2B C14B 1.46(2)
N3B C01R 1.332(18)
N3B C02M 1.339(18)
N4B C21B 1.50(2)
N4B C22B 1.354(18)
N4B C23B 1.36(2)
N5B C22B 1.332(18)
N5B C24B 1.38(2)
N5B C25B 1.457(19)
N6B C024 1.289(18)
N6B C027 1.33(2)
C1A C2A 1.365(17)
C1A C6A 1.395(17)
C1A C017 1.503(16)
C1B H1BA 0.9800
C1B H1BB 0.9800
C1B H1BC 0.9800
C1B C2B 1.55(3)
C01P H01P 0.9500
C01P C02M 1.38(2)
C01P C028 1.36(2)
C01R H01R 0.9500
C01R C02G 1.39(2)
C2A C3A 1.405(16)
C2B C3B 1.29(3)
C2B C4B 1.40(3)
C02G H02G 0.9500
C02G C028 1.38(2)
C02L H02L 0.9500
C02L C02N 1.35(3)
C02L C024 1.37(2)
C02M H02M 0.9500
C02N H02N 0.9500
C02N C02V 1.34(3)
C02V H02V 0.9500
C02V C027 1.41(2)
C3A H3A 0.9500
C3A C4A 1.365(17)
C3B H3B 0.9500
C3B C5B 1.37(2)
C4A C5A 1.373(17)
C4A C7A 1.520(14)
C4B H4B 0.9500
C4B C7B 1.41(2)
C5A C6A 1.407(16)
C5B C6B 1.52(3)
C5B C9B 1.38(2)
C6A H6A 0.9500
C6B H6BA 0.9800
C6B H6BB 0.9800
C6B H6BC 0.9800
C7A H7AA 0.9900
C7A H7AB 0.9900
C7A C8A 1.525(16)
C7B C8B 1.48(2)
C7B C9B 1.42(2)
C8A C9A 1.374(17)
C8A C13A 1.393(17)
C8B H8BA 0.9800
C8B H8BB 0.9800
C8B H8BC 0.9800
C9A C10A 1.394(16)
C9B C10B 1.49(2)
C10A H10C 0.9500
C10A C11A 1.387(17)
C10B H10A 0.9900
C10B H10B 0.9900
C11A C12A 1.397(18)
C11A C14A 1.511(17)
C11B H11B 0.9500
C11B C12B 1.36(2)
C12A C13A 1.356(17)
C12B H12B 0.9500
C13A H13A 0.9500
C14A H14C 0.9900
C14A H14D 0.9900
C14A C15A 1.514(17)
C14B H14A 0.9900
C14B H14B 0.9900
C14B C15B 1.48(2)
C15A C16A 1.359(18)
C15A C20A 1.421(16)
C15B H15A 0.9900
C15B H15B 0.9900
C15B H15C 0.9900
C15B H15D 0.9900
C15B C16B 1.519(14)
C15B C16C 1.494(16)
C16A C17A 1.375(17)
C017 H01A 0.9900
C017 H01B 0.9900
C017 C32A 1.527(16)
C17A H17E 0.9500
C17A C18A 1.366(16)
C18A C19A 1.408(18)
C18A C21A 1.532(17)
C19A C20A 1.366(18)
C20A H20E 0.9500
C21A H21E 0.9900
C21A H21F 0.9900
C21A C22A 1.509(16)
C21B H21A 0.9900
C21B H21B 0.9900
C21B H21C 0.9900
C21B H21D 0.9900
C21B C20B 1.489(15)
C21B C20C 1.477(16)
C22A C23A 1.389(17)
C22A C27A 1.407(17)
C23A C24A 1.410(17)
C23B H23B 0.9500
C23B C24B 1.33(2)
C024 H024 0.9500
C24A H24A 0.9500
C24A C25A 1.391(18)
C24B H24B 0.9500
C25A C26A 1.357(17)
C25A C28A 1.535(17)
C25B H25A 0.9900
C25B H25B 0.9900
C25B C26B 1.52(2)
C26A C27A 1.386(16)
C26B C27B 1.49(3)
C26B C33B 1.32(2)
C027 H027 0.9500
C27A H27A 0.9500
C27B C29B 1.32(3)
C27B C28B 1.67(3)
C27B C28C 1.66(3)
C028 H028 0.9500
C28A H28G 0.9900
C28A H28H 0.9900
C28A C29A 1.479(16)
C29A C30A 1.411(17)
C29A C34A 1.403(18)
C29B H29B 0.9500
C29B C30B 1.36(2)
C30A C31A 1.383(16)
C30B C31B 1.49(2)
C30B C32B 1.38(3)
C31A H31D 0.9500
C31A C32A 1.363(17)
C31B H31A 0.9800
C31B H31B 0.9800
C31B H31C 0.9800
C32A C33A 1.401(16)
C32B H32B 0.9500
C32B C33B 1.40(2)
C33A C34A 1.388(16)
C33B C34B 1.58(3)
C34A H34D 0.9500
C34B H34A 0.9800
C34B H34B 0.9800
C34B H34C 0.9800
C35A H35A 0.9800
C35A H35B 0.9800
C35A H35C 0.9800
C36A H36A 0.9800
C36A H36B 0.9800
C36A H36C 0.9800
C37A H37A 0.9800
C37A H37B 0.9800
C37A H37C 0.9800
C38A H38A 0.9800
C38A H38B 0.9800
C38A H38C 0.9800
C39A H39A 0.9800
C39A H39B 0.9800
C39A H39C 0.9800
C40A H40A 0.9800
C40A H40B 0.9800
C40A H40C 0.9800
C41A H41A 0.9800
C41A H41B 0.9800
C41A H41C 0.9800
C42A H42A 0.9800
C42A H42B 0.9800
C42A H42C 0.9800
C43A H43A 0.9800
C43A H43B 0.9800
C43A H43C 0.9800
C44A H44A 0.9800
C44A H44B 0.9800
C44A H44C 0.9800
C16B H16A 0.9900
C16B H16B 0.9900
C16B C17B 1.515(15)
C17B H17A 0.9900
C17B H17B 0.9900
C17B C18B 1.502(14)
C18B H18A 0.9900
C18B H18B 0.9900
C18B C19B 1.504(14)
C19B H19A 0.9900
C19B H19B 0.9900
C19B C20B 1.505(14)
C20B H20A 0.9900
C20B H20B 0.9900
C28B H28A 0.9800
C28B H28B 0.9800
C28B H28C 0.9800
C16C H16C 0.9900
C16C H16D 0.9900
C16C C17C 1.498(16)
C17C H17C 0.9900
C17C H17D 0.9900
C17C C18C 1.499(16)
C18C H18C 0.9900
C18C H18D 0.9900
C18C C19C 1.495(16)
C19C H19C 0.9900
C19C H19D 0.9900
C19C C20C 1.491(16)
C20C H20C 0.9900
C20C H20D 0.9900
C28C H28D 0.9800
C28C H28E 0.9800
C28C H28F 0.9800

loop_
_geom_torsion_atom_site_label_1
_geom_torsion_atom_site_label_2
_geom_torsion_atom_site_label_3
_geom_torsion_atom_site_label_4
_geom_torsion
Pd1B N3B C01R C02G 171.3(12)
Pd1B N3B C02M C01P -173.5(9)
Pd2B N6B C024 C02L -169.4(15)
Pd2B N6B C027 C02V 169.2(18)
O1A C2A C3A C4A 176.6(11)
O2A C5A C6A C1A -176.8(10)
O3A C9A C10A C11A -177.4(10)
O4A C12A C13A C8A -178.4(10)
O5A C16A C17A C18A -173.2(10)
O6A C19A C20A C15A -178.7(10)
O7A C23A C24A C25A -178.8(11)
O8A C26A C27A C22A 179.3(10)
O9A C30A C31A C32A -177.7(10)
O10A C33A C34A C29A 178.6(10)
N1B C11B C12B N2B 1(2)
N2B C14B C15B C16B 177.3(13)
N2B C14B C15B C16C -161.0(15)
N3B C01R C02G C028 3(2)
N4B C21B C20B C19B -162.9(17)
N4B C21B C20C C19C -178(2)
N4B C23B C24B N5B 4(2)
N5B C25B C26B C27B 87(2)
N5B C25B C26B C33B -86(2)
C1A C2A C3A C4A -2.9(18)
C1A C017 C32A C31A -80.5(14)
C1A C017 C32A C33A 99.0(13)
C1B C2B C3B C5B 179.1(14)
C1B C2B C4B C7B -179.8(15)
C01R N3B C02M C01P 2.2(19)
C01R C02G C028 C01P 0(2)
C2A C1A C6A C5A -0.9(16)
C2A C1A C017 C32A 75.0(14)
C2A C3A C4A C5A -0.1(17)
C2A C3A C4A C7A 174.8(11)
C2B C3B C5B C6B -177.5(15)
C2B C3B C5B C9B 2(2)
C2B C4B C7B C8B -179.8(18)
C2B C4B C7B C9B 0(2)
C02L C02N C02V C027 -11(4)
C02M N3B C01R C02G -4(2)
C02M C01P C028 C02G -2(2)
C02N C02L C024 N6B -7(3)
C02N C02V C027 N6B 8(4)
C3A C4A C5A O2A 177.5(10)
C3A C4A C5A C6A 2.5(17)
C3A C4A C7A C8A -82.4(14)
C3B C2B C4B C7B 3(2)
C3B C5B C9B C7B 2(2)
C3B C5B C9B C10B 178.2(13)
C4A C5A C6A C1A -2.1(17)
C4A C7A C8A C9A 92.7(13)
C4A C7A C8A C13A -85.5(13)
C4B C2B C3B C5B -4(2)
C4B C7B C9B C5B -2(2)
C4B C7B C9B C10B -178.7(13)
C5A C4A C7A C8A 92.4(13)
C5B C9B C10B N1B 81.4(17)
C6A C1A C2A O1A -176.2(10)
C6A C1A C2A C3A 3.3(17)
C6A C1A C017 C32A -107.2(13)
C6B C5B C9B C7B -179.0(14)
C6B C5B C9B C10B -3(2)
C7A C4A C5A O2A 2.7(16)
C7A C4A C5A C6A -172.3(10)
C7A C8A C9A O3A -0.3(14)
C7A C8A C9A C10A -178.7(10)
C7A C8A C13A C12A 178.0(10)
C7B C9B C10B N1B -102.3(16)
C8A C9A C10A C11A 1.0(16)
C8B C7B C9B C5B 177.2(17)
C8B C7B C9B C10B 1(2)
C9A C8A C13A C12A -0.2(16)
C9A C10A C11A C12A -0.6(16)
C9A C10A C11A C14A 176.7(10)
C10A C11A C12A O4A 178.9(10)
C10A C11A C12A C13A -0.3(16)
C10A C11A C14A C15A -81.5(14)
C10B N1B C11B C12B -179.3(15)
C10B N1B C13B Pd1B -1(2)
C10B N1B C13B N2B 178.5(13)
C11A C12A C13A C8A 0.7(17)
C11A C14A C15A C16A 94.4(14)
C11A C14A C15A C20A -86.9(14)
C11B N1B C10B C9B 8(2)
C11B N1B C13B Pd1B -179.6(11)
C11B N1B C13B N2B 0.0(17)
C12A C11A C14A C15A 95.6(14)
C12B N2B C13B Pd1B -179.6(12)
C12B N2B C13B N1B 0.8(18)
C12B N2B C14B C15B -76(2)
C13A C8A C9A O3A 177.9(9)
C13A C8A C9A C10A -0.6(15)
C13B N1B C10B C9B -170.7(14)
C13B N1B C11B C12B -0.8(19)
C13B N2B C12B C11B -1(2)
C13B N2B C14B C15B 104.0(18)
C14A C11A C12A O4A 1.7(16)
C14A C11A C12A C13A -177.4(11)
C14A C15A C16A O5A -7.5(16)
C14A C15A C16A C17A -178.4(10)
C14A C15A C20A C19A 178.8(10)
C14B N2B C12B C11B 179.0(15)
C14B N2B C13B Pd1B 0(2)
C14B N2B C13B N1B -179.5(14)
C14B C15B C16B C17B 174.3(17)
C14B C15B C16C C17C -141(2)
C15A C16A C17A C18A -2.4(17)
C15B C16B C17B C18B 174.7(16)
C15B C16C C17C C18C 176(3)
C16A C15A C20A C19A -2.5(16)
C16A C17A C18A C19A 1.2(17)
C16A C17A C18A C21A -179.7(10)
C017 C1A C2A O1A 1.6(16)
C017 C1A C2A C3A -178.9(10)
C017 C1A C6A C5A -178.7(10)
C017 C32A C33A O10A 6.2(15)
C017 C32A C33A C34A -178.6(10)
C17A C18A C19A O6A 179.4(10)
C17A C18A C19A C20A -0.7(17)
C17A C18A C21A C22A -97.3(13)
C18A C19A C20A C15A 1.4(17)
C18A C21A C22A C23A 87.7(14)
C18A C21A C22A C27A -87.7(13)
C19A C18A C21A C22A 81.7(14)
C20A C15A C16A O5A 173.9(10)
C20A C15A C16A C17A 2.9(16)
C21A C18A C19A O6A 0.3(16)
C21A C18A C19A C20A -179.8(10)
C21A C22A C23A O7A 3.1(16)
C21A C22A C23A C24A -176.6(11)
C21A C22A C27A C26A 178.5(10)
C21B N4B C22B Pd2B -3(2)
C21B N4B C22B N5B 176.3(14)
C21B N4B C23B C24B -178.9(17)
C22A C23A C24A C25A 0.9(17)
C22B N4B C21B C20B -122.4(18)
C22B N4B C21B C20C -163.8(19)
C22B N4B C23B C24B -2(2)
C22B N5B C24B C23B -5(2)
C22B N5B C25B C26B 172.1(13)
C23A C22A C27A C26A 3.0(17)
C23A C24A C25A C26A -2.5(17)
C23A C24A C25A C28A 176.4(10)
C23B N4B C21B C20B 54(3)
C23B N4B C21B C20C 13(3)
C23B N4B C22B Pd2B -179.6(13)
C23B N4B C22B N5B -0.6(18)
C024 N6B C027 C02V -4(3)
C024 C02L C02N C02V 10(3)
C24A C25A C26A O8A -179.6(11)
C24A C25A C26A C27A 4.4(17)
C24A C25A C28A C29A -91.4(14)
C24B N5B C22B Pd2B -178.0(12)
C24B N5B C22B N4B 3.0(16)
C24B N5B C25B C26B -8(2)
C25A C26A C27A C22A -4.8(17)
C25A C28A C29A C30A 90.9(14)
C25A C28A C29A C34A -91.3(14)
C25B N5B C22B Pd2B 1.9(19)
C25B N5B C22B N4B -177.2(13)
C25B N5B C24B C23B 175.7(17)
C25B C26B C27B C29B -176(2)
C25B C26B C27B C28B 44(3)
C25B C26B C27B C28C -12(3)
C25B C26B C33B C32B 177.4(19)
C25B C26B C33B C34B 1(3)
C26A C25A C28A C29A 87.4(14)
C26B C27B C29B C30B -2(4)
C027 N6B C024 C02L 3(3)
C27A C22A C23A O7A 178.5(10)
C27A C22A C23A C24A -1.2(17)
C27B C26B C33B C32B 3(3)
C27B C26B C33B C34B -173(2)
C27B C29B C30B C31B -177(2)
C27B C29B C30B C32B 5(3)
C028 C01P C02M N3B 1(2)
C28A C25A C26A O8A 1.6(15)
C28A C25A C26A C27A -174.5(10)
C28A C29A C30A O9A 0.3(16)
C28A C29A C30A C31A -177.9(10)
C28A C29A C34A C33A 176.0(10)
C29A C30A C31A C32A 0.4(17)
C29B C30B C32B C33B -4(3)
C30A C29A C34A C33A -6.2(16)
C30A C31A C32A C017 176.6(10)
C30A C31A C32A C33A -3.0(16)
C30B C32B C33B C26B 0(3)
C30B C32B C33B C34B 177(2)
C31A C32A C33A O10A -174.2(9)
C31A C32A C33A C34A 0.9(16)
C31B C30B C32B C33B 177.9(19)
C32A C33A C34A C29A 3.7(16)
C33B C26B C27B C29B -3(3)
C33B C26B C27B C28B -143(2)
C33B C26B C27B C28C 161(2)
C34A C29A C30A O9A -177.6(10)
C34A C29A C30A C31A 4.2(16)
C35A O1A C2A C1A 164.5(12)
C35A O1A C2A C3A -15.0(18)
C36A O2A C5A C4A 136.6(15)
C36A O2A C5A C6A -48.5(18)
C37A O3A C9A C8A 166.6(10)
C37A O3A C9A C10A -14.9(15)
C38A O4A C12A C11A 174.0(12)
C38A O4A C12A C13A -6.8(17)
C39A O5A C16A C15A 118.8(14)
C39A O5A C16A C17A -70.2(16)
C40A O6A C19A C18A -175.9(11)
C40A O6A C19A C20A 4.2(17)
C41A O7A C23A C22A 169.6(12)
C41A O7A C23A C24A -10.7(18)
C42A O8A C26A C25A -143.3(12)
C42A O8A C26A C27A 32.8(17)
C43A O9A C30A C29A 172.9(12)
C43A O9A C30A C31A -9.0(18)
C44A O10A C33A C32A 167.2(11)
C44A O10A C33A C34A -7.9(15)
C16B C17B C18B C19B -72(3)
C17B C18B C19B C20B 177.1(18)
C18B C19B C20B C21B 88(3)
C28B C27B C29B C30B 137(2)
C16C C17C C18C C19C -179(4)
C17C C18C C19C C20C 179(3)
C18C C19C C20C C21B -173(3)
C28C C27B C29B C30B -165(2)

loop_
_exptl_oxdiff_crystal_face_indexfrac_h
_exptl_oxdiff_crystal_face_indexfrac_k
_exptl_oxdiff_crystal_face_indexfrac_l
_exptl_oxdiff_crystal_face_x
_exptl_oxdiff_crystal_face_y
_exptl_oxdiff_crystal_face_z
-4.9954 0.0009 -1.0016 -0.0816 0.0547 -0.1585
-5.9575 14.9811 22.9931 0.7973 -0.1774 -0.5510
0.9982 0.0008 -4.9935 -0.0626 -0.0725 0.0118
5.9575 -14.9811 -22.9931 -0.7973 0.1774 0.5510
-0.9982 -0.0008 4.9935 0.0626 0.0725 -0.0118
0.0114 4.9943 3.0043 0.2215 -0.1410 -0.1396
-0.0114 -4.9943 -3.0043 -0.2215 0.1410 0.1396
4.9954 -0.0009 1.0016 0.0816 -0.0547 0.1585
